data_4505781
loop_
_publ_author_name
'Batten, Stuart R.'
'Harris, Alexander R.'
'Murray, Keith S.'
'Smith, Jonathan P.'

_publ_contact_author '; Dr. Stuart R. Batten School of Chemistry PO Box 23 Monash University 3800 AUSTRALIA ;'
_publ_section_title
;
 Crystal Engineering with Mercuric Chloride
;
_journal_issue 2
_journal_name_full 'Crystal Growth &amp; Design'
_journal_page_first 87
_journal_paper_doi 10.1021/cg0155696
_journal_volume 2
_journal_year 2002
_chemical_formula_sum 'C6 H12 Cl4 Hg2 N4'
_chemical_formula_weight 683.18
_chemical_name_systematic ?
_space_group_IT_number 70
_symmetry_cell_setting orthorhombic
_symmetry_space_group_name_Hall '-F 2uv 2vw'
_symmetry_space_group_name_H-M 'F d d d :2'
_atom_sites_solution_hydrogens geom
_atom_sites_solution_primary direct
_atom_sites_solution_secondary difmap
_audit_creation_method SHELXL-97
_cell_angle_alpha 90.00
_cell_angle_beta 90.00
_cell_angle_gamma 90.00
_cell_formula_units_Z 8
_cell_length_a 7.4584(2)
_cell_length_b 10.8110(5)
_cell_length_c 31.7206(13)
_cell_measurement_temperature 123(2)
_cell_volume 2557.72(17)
_computing_structure_refinement 'SHELXL-97 (Sheldrick, 1997)'
_computing_structure_solution 'SHELXS-97 (Sheldrick, 1990)'
_diffrn_ambient_temperature 123(2)
_diffrn_measured_fraction_theta_full 0.981
_diffrn_measured_fraction_theta_max 0.979
_diffrn_measurement_device_type 'Nonius KappaCCD'
_diffrn_measurement_method 'phi and omega scans'
_diffrn_radiation_monochromator graphite
_diffrn_radiation_source 'fine-focus sealed tube'
_diffrn_radiation_type MoK\a
_diffrn_radiation_wavelength 0.71073
_diffrn_reflns_av_R_equivalents 0.0984
_diffrn_reflns_av_sigmaI/netI 0.0532
_diffrn_reflns_limit_h_max 10
_diffrn_reflns_limit_h_min -8
_diffrn_reflns_limit_k_max 13
_diffrn_reflns_limit_k_min -15
_diffrn_reflns_limit_l_max 40
_diffrn_reflns_limit_l_min -45
_diffrn_reflns_number 4076
_diffrn_reflns_theta_full 30.00
_diffrn_reflns_theta_max 30.52
_diffrn_reflns_theta_min 3.38
_exptl_absorpt_coefficient_mu 24.793
_exptl_absorpt_correction_T_max 0.2989
_exptl_absorpt_correction_T_min 0.0899
_exptl_absorpt_correction_type face-indexed
_exptl_crystal_colour colourless
_exptl_crystal_density_diffrn 3.548
_exptl_crystal_density_method 'not measured'
_exptl_crystal_description rod
_exptl_crystal_F_000 2432
_exptl_crystal_size_max 0.275
_exptl_crystal_size_mid 0.10
_exptl_crystal_size_min 0.05
_refine_diff_density_max 2.421
_refine_diff_density_min -4.897
_refine_diff_density_rms 0.538
_refine_ls_extinction_method none
_refine_ls_goodness_of_fit_ref 1.136
_refine_ls_hydrogen_treatment mixed
_refine_ls_matrix_type full
_refine_ls_number_parameters 51
_refine_ls_number_reflns 968
_refine_ls_number_restraints 0
_refine_ls_restrained_S_all 1.136
_refine_ls_R_factor_all 0.0330
_refine_ls_R_factor_gt 0.0290
_refine_ls_shift/su_max 0.001
_refine_ls_shift/su_mean 0.000
_refine_ls_structure_factor_coef Fsqd
_refine_ls_weighting_details 'calc w=1/[\s^2^(Fo^2^)+(0.0428P)^2^+31.8055P] where P=(Fo^2^+2Fc^2^)/3'
_refine_ls_weighting_scheme calc
_refine_ls_wR_factor_gt 0.0768
_refine_ls_wR_factor_ref 0.0775
_reflns_number_gt 948
_reflns_number_total 968
_reflns_threshold_expression >2sigma(I)
_cod_data_source_file cg0155696_s1.cif
_cod_data_source_block (HgCl2)2hmt
_cod_depositor_comments
;
The following automatic conversions were performed:

'_symmetry_cell_setting' value 'Orthorhombic' changed to
'orthorhombic' according to
/home/saulius/struct/CIF-dictionaries/cif_core.dic dictionary named
'cif_core.dic' version 2.4.1 from 2010-06-29.

Automatic conversion script
Id: cif_fix_values 1715 2011-07-08 13:25:40Z adriana 
;
_cod_original_sg_symbol_H-M Fddd
_cod_database_code 4505781

loop_
_symmetry_equiv_pos_as_xyz
'x, y, z'
'-x+3/4, -y+3/4, z'
'-x+3/4, y, -z+3/4'
'x, -y+3/4, -z+3/4'
'x, y+1/2, z+1/2'
'-x+3/4, -y+5/4, z+1/2'
'-x+3/4, y+1/2, -z+5/4'
'x, -y+5/4, -z+5/4'
'x+1/2, y, z+1/2'
'-x+5/4, -y+3/4, z+1/2'
'-x+5/4, y, -z+5/4'
'x+1/2, -y+3/4, -z+5/4'
'x+1/2, y+1/2, z'
'-x+5/4, -y+5/4, z'
'-x+5/4, y+1/2, -z+3/4'
'x+1/2, -y+5/4, -z+3/4'
'-x, -y, -z'
'x-3/4, y-3/4, -z'
'x-3/4, -y, z-3/4'
'-x, y-3/4, z-3/4'
'-x, -y+1/2, -z+1/2'
'x-3/4, y-1/4, -z+1/2'
'x-3/4, -y+1/2, z-1/4'
'-x, y-1/4, z-1/4'
'-x+1/2, -y, -z+1/2'
'x-1/4, y-3/4, -z+1/2'
'x-1/4, -y, z-1/4'
'-x+1/2, y-3/4, z-1/4'
'-x+1/2, -y+1/2, -z'
'x-1/4, y-1/4, -z'
'x-1/4, -y+1/2, z-3/4'
'-x+1/2, y-1/4, z-3/4'

loop_
_atom_site_label
_atom_site_type_symbol
_atom_site_fract_x
_atom_site_fract_y
_atom_site_fract_z
_atom_site_U_iso_or_equiv
_atom_site_adp_type
_atom_site_occupancy
_atom_site_symmetry_multiplicity
_atom_site_calc_flag
_atom_site_refinement_flags
Hg1 Hg 0.8750 0.8750 0.541854(7) 0.01185(12) Uani 1 2 d S
Cl1 Cl 1.16936(17) 0.95016(10) 0.53512(3) 0.0143(2) Uani 1 1 d .
N1 N 1.0090(6) 0.7053(3) 0.59751(11) 0.0109(6) Uani 1 1 d .
C1 C 0.8973(10) 0.6250 0.6250 0.0116(12) Uani 1 2 d S
H1 H 0.788(15) 0.568(10) 0.607(3) 0.04(3) Uiso 1 1 d .
C2 C 1.1250 0.7808(6) 0.6250 0.0119(13) Uani 1 2 d S
H2 H 1.206(8) 0.835(6) 0.6093(19) 0.001(12) Uiso 1 1 d .
C3 C 1.1250 0.6250 0.5712(2) 0.0104(12) Uani 1 2 d S
H3 H 1.209(11) 0.698(6) 0.554(2) 0.016(16) Uiso 1 1 d .

loop_
_atom_site_aniso_label
_atom_site_aniso_U_11
_atom_site_aniso_U_22
_atom_site_aniso_U_33
_atom_site_aniso_U_23
_atom_site_aniso_U_13
_atom_site_aniso_U_12
Hg1 0.00930(17) 0.01266(16) 0.01359(17) 0.000 0.000 -0.00044(6)
Cl1 0.0107(5) 0.0171(4) 0.0150(4) 0.0056(4) -0.0020(4) -0.0020(4)
N1 0.0123(17) 0.0099(15) 0.0104(14) -0.0019(12) -0.0019(12) 0.0017(12)
C1 0.004(3) 0.014(3) 0.017(3) -0.004(2) 0.000 0.000
C2 0.020(4) 0.002(2) 0.013(3) 0.000 -0.004(2) 0.000
C3 0.011(3) 0.012(3) 0.009(2) 0.000 0.000 0.0041(18)

loop_
_atom_type_symbol
_atom_type_description
_atom_type_scat_dispersion_real
_atom_type_scat_dispersion_imag
_atom_type_scat_source
C C 0.0033 0.0016 'International Tables Vol C Tables 4.2.6.8 and 6.1.1.4'
H H 0.0000 0.0000 'International Tables Vol C Tables 4.2.6.8 and 6.1.1.4'
N N 0.0061 0.0033 'International Tables Vol C Tables 4.2.6.8 and 6.1.1.4'
Hg Hg -2.3894 9.2266 'International Tables Vol C Tables 4.2.6.8 and 6.1.1.4'
Cl Cl 0.1484 0.1585 'International Tables Vol C Tables 4.2.6.8 and 6.1.1.4'

loop_
_geom_angle_atom_site_label_1
_geom_angle_atom_site_label_2
_geom_angle_atom_site_label_3
_geom_angle
_geom_angle_site_symmetry_1
_geom_angle_site_symmetry_3
Cl1 Hg1 Cl1 169.57(5) 2_665 .
N1 Hg1 N1 99.60(15) . 2_665
Cl1 Hg Cl1 79.49(4) . 17_776
Cl1 Hg1 Cl1 76.33(4) 17_776 30_556
N1 Hg1 Cl1 87.09(9) . .
N1 Hg1 Cl1 162.68(9) . 17_776
Hg1 Cl1 Hg1 100.51(4) . 17_776
C1 N1 Hg1 124.5(3) . .
C2 N1 Hg1 103.0(3) . .
C3 N1 Hg1 104.1(3) . .
C2 N1 C3 108.3(3) . .
C2 N1 C1 107.8(3) . .
C3 N1 C1 108.4(3) . .
N1 C1 N1 111.8(6) 8 .
N1 C1 H1 112(5) 8 .
N1 C1 H1 114(5) . .
N1 C2 N1 112.8(5) 11_655 .
N1 C2 H2 106(4) 11_655 .
N1 C2 H2 113(4) . .
N1 C3 N1 111.5(5) . 14_655
N1 C3 H3 101(4) . .
N1 C3 H3 111(4) 14_655 .

loop_
_geom_bond_atom_site_label_1
_geom_bond_atom_site_label_2
_geom_bond_distance
_geom_bond_site_symmetry_2
Hg1 Cl1 2.3507(12) 2_665
Hg1 Cl1 2.3507(12) .
Hg1 N1 2.735(4) .
Hg1 N1 2.735(4) 2_665
Hg1 Cl1 3.1054(11) 17_776
Hg1 Cl1 3.1054(11) 30_556
N1 C2 1.474(5) .
N1 C3 1.483(5) .
N1 C1 1.486(6) .
C1 N1 1.486(6) 8
C1 H1 1.17(10) .
C2 N1 1.474(5) 11_655
C2 H2 0.98(6) .
C3 N1 1.483(5) 14_655
C3 H3 1.15(7) .
